data_1512934
loop_
_publ_author_name
'Timothy J. Boyle'
'Leigh Anna M. Ottley'

_publ_section_title
;
 Structural characterization of the coordination behavior of
 4,4'-di-methoxy,2,2'-di-ol-benzophenone modified metal
 alkoxides
;
_journal_issue 1
_journal_name_full 'Inorganica Chimica Acta'
_journal_page_first 69
_journal_page_last 80
_journal_paper_doi 10.1016/j.ica.2010.08.047
_journal_volume 364
_journal_year 2010
_chemical_formula_sum 'C45 H78 O11 Ti2'
_chemical_formula_weight 890.87
_chemical_name_systematic
; 
 ? 
;
_space_group_IT_number 14
_symmetry_cell_setting monoclinic
_symmetry_space_group_name_Hall '-P 2yn'
_symmetry_space_group_name_H-M 'P 1 21/n 1'
_atom_sites_solution_hydrogens geom
_atom_sites_solution_primary direct
_atom_sites_solution_secondary difmap
_audit_creation_method SHELXL-97
_cell_angle_alpha 90.00
_cell_angle_beta 99.318(3)
_cell_angle_gamma 90.00
_cell_formula_units_Z 4
_cell_length_a 10.4860(14)
_cell_length_b 26.865(4)
_cell_length_c 18.365(2)
_cell_measurement_temperature 173(2)
_cell_volume 5105.3(12)
_computing_cell_refinement 'Bruker SMART'
_computing_data_collection 'Bruker SMART'
_computing_data_reduction 'Bruker SAINT'
_computing_molecular_graphics 'Bruker SHELXTL'
_computing_publication_material 'Bruker SHELXTL'
_computing_structure_refinement 'SHELXL-97 (Sheldrick, 1997)'
_computing_structure_solution 'SHELXS-97 (Sheldrick, 1990)'
_diffrn_ambient_temperature 173(2)
_diffrn_measured_fraction_theta_full 0.998
_diffrn_measured_fraction_theta_max 0.998
_diffrn_measurement_device_type 'CCD area detector'
_diffrn_measurement_method 'phi and omega scans'
_diffrn_radiation_monochromator graphite
_diffrn_radiation_source 'fine-focus sealed tube'
_diffrn_radiation_type MoK\a
_diffrn_radiation_wavelength 0.71073
_diffrn_reflns_av_R_equivalents 0.0713
_diffrn_reflns_av_sigmaI/netI 0.0623
_diffrn_reflns_limit_h_max 11
_diffrn_reflns_limit_h_min -11
_diffrn_reflns_limit_k_max 29
_diffrn_reflns_limit_k_min -29
_diffrn_reflns_limit_l_max 20
_diffrn_reflns_limit_l_min -20
_diffrn_reflns_number 31313
_diffrn_reflns_theta_full 23.30
_diffrn_reflns_theta_max 23.30
_diffrn_reflns_theta_min 1.36
_exptl_absorpt_coefficient_mu 0.364
_exptl_absorpt_correction_T_max 0.880
_exptl_absorpt_correction_T_min 0.865
_exptl_absorpt_correction_type empirical
_exptl_absorpt_process_details SADABS
_exptl_crystal_colour yellow
_exptl_crystal_density_diffrn 1.159
_exptl_crystal_density_meas ?
_exptl_crystal_density_method 'not measured'
_exptl_crystal_description rod
_exptl_crystal_F_000 1920
_exptl_crystal_size_max 0.40
_exptl_crystal_size_mid 0.38
_exptl_crystal_size_min 0.35
_refine_diff_density_max 1.046
_refine_diff_density_min -0.765
_refine_diff_density_rms 0.086
_refine_ls_extinction_method none
_refine_ls_goodness_of_fit_ref 1.052
_refine_ls_hydrogen_treatment constr
_refine_ls_matrix_type full
_refine_ls_number_parameters 543
_refine_ls_number_reflns 7356
_refine_ls_number_restraints 0
_refine_ls_restrained_S_all 1.052
_refine_ls_R_factor_all 0.0997
_refine_ls_R_factor_gt 0.0676
_refine_ls_shift/su_max 2.859
_refine_ls_shift/su_mean 0.067
_refine_ls_structure_factor_coef Fsqd
_refine_ls_weighting_details 'calc w=1/[\s^2^(Fo^2^)+(0.0908P)^2^+8.0459P] where P=(Fo^2^+2Fc^2^)/3'
_refine_ls_weighting_scheme calc
_refine_ls_wR_factor_gt 0.1670
_refine_ls_wR_factor_ref 0.1921
_reflns_number_gt 5256
_reflns_number_total 7356
_reflns_threshold_expression >2sigma(I)
_cod_data_source_file 2010-69.cif
_cod_data_source_block 7mr091s
_cod_depositor_comments
;
The following automatic conversions were performed:

'_symmetry_cell_setting' value 'Monoclinic' changed to 'monoclinic'
according to the built-in table from CIF Core dictionary named
'cif_core.dic' version 2.4.1 from 2010-06-29.

Automatic conversion script
Id: cif_fix_values 1891 2012-01-12 08:04:46Z andrius 

The following automatic conversions were performed:

'_exptl_crystal_density_meas' value 'not measured' was changed to '?'
- the value is perceived as not measured.

Automatic conversion script
Id: cif_fix_values 3008 2015-01-20 13:52:24Z robertas 
;
_cod_original_cell_volume 5105.4(12)
_cod_original_sg_symbol_H-M P2(1)/n
_cod_database_code 1512934

loop_
_symmetry_equiv_pos_as_xyz
'x, y, z'
'-x+1/2, y+1/2, -z+1/2'
'-x, -y, -z'
'x-1/2, -y-1/2, z-1/2'

loop_
_atom_site_label
_atom_site_type_symbol
_atom_site_fract_x
_atom_site_fract_y
_atom_site_fract_z
_atom_site_U_iso_or_equiv
_atom_site_adp_type
_atom_site_occupancy
_atom_site_symmetry_multiplicity
_atom_site_calc_flag
_atom_site_refinement_flags
O4 O 1.0610(4) -0.07524(14) 0.9392(2) 0.0630(12) Uani 1 1 d .
O5 O 1.1915(3) 0.28562(13) 0.9036(2) 0.0468(10) Uani 1 1 d .
O11 O 0.5993(3) 0.12071(11) 0.85130(16) 0.0277(7) Uani 1 1 d .
O8 O 0.5499(3) 0.14349(11) 0.72230(16) 0.0292(7) Uani 1 1 d .
O2 O 0.7874(3) 0.11987(11) 0.79017(16) 0.0273(7) Uani 1 1 d .
Ti1 Ti 0.65836(8) 0.18418(3) 0.80452(5) 0.0271(2) Uani 1 1 d .
Ti2 Ti 0.61493(8) 0.07635(3) 0.76074(5) 0.0315(3) Uani 1 1 d .
O1 O 0.7936(3) 0.19663(11) 0.88607(17) 0.0302(8) Uani 1 1 d .
O7 O 0.5491(3) 0.22829(11) 0.83124(17) 0.0317(8) Uani 1 1 d .
O6 O 0.7337(3) 0.21730(11) 0.73647(17) 0.0332(8) Uani 1 1 d .
O3 O 0.7264(3) 0.02645(12) 0.81368(19) 0.0404(9) Uani 1 1 d .
C15 C 0.9182(4) 0.19808(17) 0.8773(2) 0.0270(11) Uani 1 1 d .
C2 C 0.9344(4) 0.06343(17) 0.8571(3) 0.0321(11) Uani 1 1 d .
C1 C 0.8976(4) 0.11175(17) 0.8307(3) 0.0292(11) Uani 1 1 d .
C9 C 0.9773(4) 0.15670(17) 0.8501(2) 0.0280(11) Uani 1 1 d .
O9 O 0.4741(3) 0.04002(13) 0.76420(19) 0.0432(9) Uani 1 1 d .
C3 C 0.8473(5) 0.02222(18) 0.8453(3) 0.0366(12) Uani 1 1 d .
C14 C 0.9885(4) 0.24117(17) 0.8976(3) 0.0325(12) Uani 1 1 d .
H14 H 0.9493 0.2684 0.9186 0.039 Uiso 1 1 calc R
O10 O 0.6550(3) 0.06086(12) 0.67165(19) 0.0412(9) Uani 1 1 d .
C21 C 0.5318(5) 0.26762(17) 0.8797(3) 0.0359(12) Uani 1 1 d .
H21A H 0.5990 0.2654 0.9242 0.043 Uiso 1 1 calc R
H21B H 0.4465 0.2639 0.8957 0.043 Uiso 1 1 calc R
C8 C 1.0580(5) 0.05470(19) 0.9000(3) 0.0429(13) Uani 1 1 d .
H8 H 1.1156 0.0819 0.9109 0.052 Uiso 1 1 calc R
C16 C 0.8110(5) 0.20453(19) 0.6823(3) 0.0361(12) Uani 1 1 d .
H16A H 0.7627 0.1807 0.6470 0.043 Uiso 1 1 calc R
H16B H 0.8905 0.1877 0.7068 0.043 Uiso 1 1 calc R
C22 C 0.5393(5) 0.31887(19) 0.8442(3) 0.0448(14) Uani 1 1 d .
C12 C 1.1159(5) 0.24419(18) 0.8871(3) 0.0353(12) Uani 1 1 d .
C5 C 1.0119(5) -0.0316(2) 0.9105(3) 0.0489(15) Uani 1 1 d .
C10 C 1.1076(4) 0.16111(18) 0.8410(3) 0.0342(12) Uani 1 1 d .
H10 H 1.1492 0.1335 0.8226 0.041 Uiso 1 1 calc R
C41 C 0.5299(5) 0.10743(18) 0.9716(3) 0.0343(12) Uani 1 1 d .
C35 C 0.4909(4) 0.11937(19) 0.8900(3) 0.0336(12) Uani 1 1 d .
H35A H 0.4288 0.0939 0.8670 0.040 Uiso 1 1 calc R
H35B H 0.4468 0.1521 0.8848 0.040 Uiso 1 1 calc R
C17 C 0.8486(5) 0.2496(2) 0.6399(3) 0.0450(14) Uani 1 1 d .
C11 C 1.1754(5) 0.20398(19) 0.8578(3) 0.0377(12) Uani 1 1 d .
H11 H 1.2624 0.2065 0.8496 0.045 Uiso 1 1 calc R
C43 C 0.4055(5) 0.1034(2) 1.0047(3) 0.0521(15) Uani 1 1 d .
H43A H 0.3571 0.1347 0.9967 0.078 Uiso 1 1 calc R
H43B H 0.4271 0.0969 1.0578 0.078 Uiso 1 1 calc R
H43C H 0.3526 0.0761 0.9809 0.078 Uiso 1 1 calc R
C44 C 0.6027(5) 0.05804(19) 0.9803(3) 0.0450(14) Uani 1 1 d .
H44A H 0.5501 0.0321 0.9524 0.068 Uiso 1 1 calc R
H44B H 0.6203 0.0488 1.0326 0.068 Uiso 1 1 calc R
H44C H 0.6845 0.0615 0.9615 0.068 Uiso 1 1 calc R
C7 C 1.0965(5) 0.0088(2) 0.9258(3) 0.0523(16) Uani 1 1 d .
H7 H 1.1800 0.0041 0.9539 0.063 Uiso 1 1 calc R
C4 C 0.8898(5) -0.02519(19) 0.8717(3) 0.0427(13) Uani 1 1 d .
H4 H 0.8333 -0.0529 0.8626 0.051 Uiso 1 1 calc R
C13 C 1.1316(6) 0.3282(2) 0.9299(4) 0.0617(18) Uani 1 1 d .
H13A H 1.0571 0.3382 0.8935 0.093 Uiso 1 1 calc R
H13B H 1.1939 0.3557 0.9377 0.093 Uiso 1 1 calc R
H13C H 1.1028 0.3201 0.9767 0.093 Uiso 1 1 calc R
C6 C 0.9791(6) -0.1186(2) 0.9286(4) 0.0693(19) Uani 1 1 d .
H6A H 0.9006 -0.1126 0.9499 0.104 Uiso 1 1 calc R
H6B H 1.0254 -0.1473 0.9529 0.104 Uiso 1 1 calc R
H6C H 0.9555 -0.1254 0.8757 0.104 Uiso 1 1 calc R
C18 C 0.9221(6) 0.2293(2) 0.5803(3) 0.0589(17) Uani 1 1 d .
H18A H 0.8658 0.2068 0.5477 0.088 Uiso 1 1 calc R
H18B H 0.9989 0.2112 0.6039 0.088 Uiso 1 1 calc R
H18C H 0.9485 0.2570 0.5515 0.088 Uiso 1 1 calc R
C24 C 0.4991(6) 0.3570(2) 0.8981(4) 0.0658(19) Uani 1 1 d .
H24A H 0.5014 0.3905 0.8771 0.099 Uiso 1 1 calc R
H24B H 0.5589 0.3554 0.9449 0.099 Uiso 1 1 calc R
H24C H 0.4112 0.3497 0.9068 0.099 Uiso 1 1 calc R
C23 C 0.6777(6) 0.3294(2) 0.8326(4) 0.0652(19) Uani 1 1 d .
H23A H 0.7053 0.3037 0.8006 0.098 Uiso 1 1 calc R
H23B H 0.7351 0.3291 0.8803 0.098 Uiso 1 1 calc R
H23C H 0.6816 0.3621 0.8094 0.098 Uiso 1 1 calc R
C32 C 0.3591(9) -0.0383(3) 0.7461(4) 0.083(3) Uani 1 1 d .
C19 C 0.7281(6) 0.2767(2) 0.6041(4) 0.070(2) Uani 1 1 d .
H19A H 0.6824 0.2899 0.6424 0.106 Uiso 1 1 calc R
H19B H 0.6715 0.2535 0.5728 0.106 Uiso 1 1 calc R
H19C H 0.7521 0.3041 0.5740 0.106 Uiso 1 1 calc R
C42 C 0.6161(6) 0.1487(2) 1.0091(3) 0.0518(15) Uani 1 1 d .
H42A H 0.6932 0.1517 0.9856 0.078 Uiso 1 1 calc R
H42B H 0.6420 0.1406 1.0615 0.078 Uiso 1 1 calc R
H42C H 0.5686 0.1802 1.0044 0.078 Uiso 1 1 calc R
C20 C 0.9358(7) 0.2837(3) 0.6925(4) 0.077(2) Uani 1 1 d .
H20A H 0.9651 0.3114 0.6647 0.116 Uiso 1 1 calc R
H20B H 1.0108 0.2648 0.7167 0.116 Uiso 1 1 calc R
H20C H 0.8876 0.2967 0.7298 0.116 Uiso 1 1 calc R
C25 C 0.4475(7) 0.3207(2) 0.7712(4) 0.077(2) Uani 1 1 d .
H25A H 0.4485 0.3542 0.7500 0.116 Uiso 1 1 calc R
H25B H 0.3598 0.3127 0.7794 0.116 Uiso 1 1 calc R
H25C H 0.4750 0.2964 0.7371 0.116 Uiso 1 1 calc R
C31 C 0.4224(10) -0.0014(3) 0.7945(4) 0.123(4) Uani 1 1 d .
H31A H 0.3599 0.0107 0.8255 0.147 Uiso 1 1 calc R
H31B H 0.4935 -0.0179 0.8279 0.147 Uiso 1 1 calc R
C26 C 0.5044(5) 0.1602(2) 0.6486(3) 0.0402(13) Uani 1 1 d .
H26A H 0.5371 0.1373 0.6136 0.048 Uiso 1 1 calc R
H26B H 0.5409 0.1936 0.6421 0.048 Uiso 1 1 calc R
C27 C 0.3580(5) 0.1630(2) 0.6294(3) 0.0443(14) Uani 1 1 d .
C29 C 0.3230(6) 0.1850(3) 0.5541(4) 0.087(3) Uani 1 1 d .
H29A H 0.2287 0.1857 0.5403 0.131 Uiso 1 1 calc R
H29B H 0.3602 0.1647 0.5184 0.131 Uiso 1 1 calc R
H29C H 0.3570 0.2190 0.5541 0.131 Uiso 1 1 calc R
C30 C 0.3032(9) 0.1116(4) 0.6265(8) 0.193(7) Uani 1 1 d .
H30A H 0.2982 0.1003 0.6767 0.290 Uiso 1 1 calc R
H30B H 0.3590 0.0891 0.6039 0.290 Uiso 1 1 calc R
H30C H 0.2165 0.1118 0.5971 0.290 Uiso 1 1 calc R
C28 C 0.3086(8) 0.1946(5) 0.6837(5) 0.188(7) Uani 1 1 d .
H28A H 0.2145 0.1910 0.6782 0.282 Uiso 1 1 calc R
H28B H 0.3302 0.2294 0.6755 0.282 Uiso 1 1 calc R
H28C H 0.3480 0.1845 0.7335 0.282 Uiso 1 1 calc R
C34 C 0.3130(14) -0.0818(4) 0.7829(6) 0.194(7) Uani 1 1 d .
H34A H 0.2942 -0.1090 0.7473 0.291 Uiso 1 1 calc R
H34B H 0.2344 -0.0729 0.8023 0.291 Uiso 1 1 calc R
H34C H 0.3799 -0.0924 0.8235 0.291 Uiso 1 1 calc R
C45 C 0.250(2) -0.0177(8) 0.7029(14) 0.43(2) Uani 1 1 d .
H45A H 0.2027 0.0023 0.7341 0.648 Uiso 1 1 calc R
H45B H 0.1948 -0.0444 0.6795 0.648 Uiso 1 1 calc R
H45C H 0.2775 0.0035 0.6647 0.648 Uiso 1 1 calc R
C33 C 0.423(3) -0.0475(8) 0.6865(14) 0.44(3) Uani 1 1 d .
H33A H 0.4439 -0.0830 0.6848 0.665 Uiso 1 1 calc R
H33B H 0.5036 -0.0281 0.6924 0.665 Uiso 1 1 calc R
H33C H 0.3679 -0.0378 0.6405 0.665 Uiso 1 1 calc R
C40 C 0.7818(8) 0.0239(3) 0.5874(4) 0.077(2) Uani 1 1 d .
C37 C 0.7210(19) 0.0548(9) 0.6249(8) 0.378(18) Uani 1 1 d .
H37A H 0.7927 0.0779 0.6432 0.454 Uiso 1 1 calc R
H37B H 0.6688 0.0731 0.5837 0.454 Uiso 1 1 calc R
C36 C 0.855(2) 0.0430(8) 0.5356(9) 0.308(13) Uani 1 1 d .
H36A H 0.8448 0.0213 0.4921 0.462 Uiso 1 1 calc R
H36B H 0.9464 0.0443 0.5579 0.462 Uiso 1 1 calc R
H36C H 0.8248 0.0766 0.5209 0.462 Uiso 1 1 calc R
C38 C 0.849(3) -0.0041(10) 0.6410(10) 0.45(2) Uani 1 1 d .
H38A H 0.7891 -0.0200 0.6697 0.680 Uiso 1 1 calc R
H38B H 0.9096 0.0170 0.6735 0.680 Uiso 1 1 calc R
H38C H 0.8969 -0.0297 0.6188 0.680 Uiso 1 1 calc R
C39 C 0.697(3) -0.0045(13) 0.5408(11) 0.59(4) Uani 1 1 d .
H39A H 0.7027 -0.0391 0.5577 0.878 Uiso 1 1 calc R
H39B H 0.7188 -0.0027 0.4909 0.878 Uiso 1 1 calc R
H39C H 0.6091 0.0079 0.5402 0.878 Uiso 1 1 calc R

loop_
_atom_site_aniso_label
_atom_site_aniso_U_11
_atom_site_aniso_U_22
_atom_site_aniso_U_33
_atom_site_aniso_U_23
_atom_site_aniso_U_13
_atom_site_aniso_U_12
O4 0.051(2) 0.036(2) 0.095(3) 0.020(2) -0.011(2) 0.0058(19)
O5 0.032(2) 0.040(2) 0.070(3) -0.0100(19) 0.0113(18) -0.0129(17)
O11 0.0248(17) 0.0301(17) 0.0282(17) 0.0046(14) 0.0048(14) -0.0003(14)
O8 0.0269(17) 0.0322(18) 0.0273(17) 0.0036(14) 0.0007(14) 0.0017(14)
O2 0.0236(17) 0.0282(17) 0.0294(17) 0.0003(14) 0.0025(14) 0.0021(14)
Ti1 0.0245(5) 0.0267(5) 0.0304(5) 0.0018(4) 0.0053(4) 0.0013(4)
Ti2 0.0297(5) 0.0281(5) 0.0349(5) -0.0012(4) -0.0007(4) -0.0010(4)
O1 0.0263(18) 0.0319(18) 0.0331(19) -0.0026(14) 0.0068(14) -0.0019(14)
O7 0.0283(17) 0.0294(18) 0.0378(19) -0.0026(15) 0.0066(15) 0.0025(14)
O6 0.0326(18) 0.0323(18) 0.0355(19) 0.0043(15) 0.0082(15) 0.0013(15)
O3 0.032(2) 0.0300(19) 0.055(2) 0.0026(16) -0.0049(17) -0.0030(15)
C15 0.024(3) 0.033(3) 0.024(2) 0.004(2) 0.003(2) 0.002(2)
C2 0.028(3) 0.030(3) 0.037(3) 0.000(2) -0.001(2) 0.004(2)
C1 0.022(3) 0.037(3) 0.030(3) -0.002(2) 0.008(2) 0.005(2)
C9 0.023(2) 0.030(3) 0.031(3) 0.005(2) 0.002(2) 0.001(2)
O9 0.040(2) 0.039(2) 0.048(2) 0.0022(17) -0.0008(17) -0.0118(16)
C3 0.034(3) 0.038(3) 0.035(3) 0.002(2) 0.000(2) 0.002(2)
C14 0.032(3) 0.031(3) 0.034(3) -0.003(2) 0.002(2) -0.002(2)
O10 0.042(2) 0.040(2) 0.041(2) -0.0111(17) 0.0067(17) 0.0053(17)
C21 0.032(3) 0.033(3) 0.044(3) -0.007(2) 0.011(2) -0.002(2)
C8 0.030(3) 0.037(3) 0.058(4) 0.003(3) -0.004(3) -0.002(2)
C16 0.030(3) 0.042(3) 0.038(3) 0.007(2) 0.011(2) 0.005(2)
C22 0.042(3) 0.030(3) 0.065(4) 0.003(3) 0.016(3) 0.003(2)
C12 0.029(3) 0.038(3) 0.037(3) 0.001(2) -0.001(2) -0.004(2)
C5 0.046(3) 0.034(3) 0.064(4) 0.010(3) -0.002(3) 0.010(3)
C10 0.026(3) 0.035(3) 0.042(3) 0.001(2) 0.005(2) 0.005(2)
C41 0.031(3) 0.039(3) 0.035(3) 0.006(2) 0.011(2) 0.002(2)
C35 0.024(3) 0.038(3) 0.040(3) 0.010(2) 0.007(2) 0.004(2)
C17 0.048(3) 0.048(3) 0.044(3) 0.010(3) 0.018(3) -0.002(3)
C11 0.025(3) 0.042(3) 0.046(3) -0.001(3) 0.006(2) -0.004(2)
C43 0.046(3) 0.065(4) 0.049(4) 0.013(3) 0.020(3) 0.003(3)
C44 0.049(3) 0.042(3) 0.043(3) 0.013(3) 0.007(3) 0.007(3)
C7 0.035(3) 0.040(3) 0.075(4) 0.011(3) -0.011(3) 0.006(3)
C4 0.043(3) 0.029(3) 0.053(3) 0.003(2) -0.001(3) 0.001(2)
C13 0.042(3) 0.039(3) 0.105(5) -0.017(3) 0.016(4) -0.010(3)
C6 0.077(5) 0.029(3) 0.096(5) 0.010(3) -0.006(4) 0.003(3)
C18 0.055(4) 0.080(5) 0.046(4) 0.013(3) 0.020(3) -0.006(3)
C24 0.059(4) 0.032(3) 0.113(6) -0.012(3) 0.036(4) 0.001(3)
C23 0.062(4) 0.039(3) 0.104(5) 0.001(3) 0.042(4) -0.003(3)
C32 0.128(7) 0.074(5) 0.042(4) -0.003(4) -0.004(4) -0.065(5)
C19 0.078(5) 0.070(4) 0.071(5) 0.035(4) 0.033(4) 0.020(4)
C42 0.066(4) 0.052(4) 0.040(3) -0.003(3) 0.016(3) -0.012(3)
C20 0.093(5) 0.072(5) 0.074(5) -0.004(4) 0.036(4) -0.041(4)
C25 0.091(5) 0.058(4) 0.077(5) 0.023(4) -0.003(4) 0.021(4)
C31 0.186(10) 0.118(7) 0.063(5) -0.006(5) 0.021(6) -0.108(7)
C26 0.040(3) 0.052(3) 0.028(3) 0.007(2) 0.005(2) 0.008(3)
C27 0.031(3) 0.065(4) 0.034(3) 0.007(3) -0.002(2) -0.002(3)
C29 0.051(4) 0.139(7) 0.066(5) 0.044(5) -0.005(4) 0.011(4)
C30 0.108(8) 0.133(9) 0.283(15) 0.108(10) -0.138(9) -0.067(7)
C28 0.061(6) 0.40(2) 0.087(6) -0.096(9) -0.027(5) 0.120(9)
C34 0.312(17) 0.148(10) 0.113(8) 0.005(7) 0.006(10) -0.174(12)
C45 0.38(3) 0.32(3) 0.46(3) 0.29(3) -0.34(3) -0.26(2)
C33 0.77(6) 0.28(2) 0.39(3) -0.28(2) 0.43(4) -0.39(3)
C40 0.102(6) 0.085(5) 0.051(4) 0.001(4) 0.030(4) 0.037(5)
C37 0.35(2) 0.68(4) 0.129(11) -0.020(18) 0.095(14) 0.37(3)
C36 0.45(3) 0.35(3) 0.147(14) 0.002(16) 0.107(18) -0.18(3)
C38 0.62(5) 0.58(4) 0.207(18) 0.16(2) 0.23(2) 0.53(4)
C39 0.85(7) 0.76(6) 0.169(18) -0.19(3) 0.14(3) -0.68(6)

loop_
_atom_type_symbol
_atom_type_description
_atom_type_scat_dispersion_real
_atom_type_scat_dispersion_imag
_atom_type_scat_source
C C 0.0033 0.0016 'International Tables Vol C Tables 4.2.6.8 and 6.1.1.4'
H H 0.0000 0.0000 'International Tables Vol C Tables 4.2.6.8 and 6.1.1.4'
O O 0.0106 0.0060 'International Tables Vol C Tables 4.2.6.8 and 6.1.1.4'
Ti Ti 0.2776 0.4457 'International Tables Vol C Tables 4.2.6.8 and 6.1.1.4'

loop_
_geom_angle_atom_site_label_1
_geom_angle_atom_site_label_2
_geom_angle_atom_site_label_3
_geom_angle
C5 O4 C6 117.8(4)
C12 O5 C13 117.1(4)
C35 O11 Ti1 123.1(3)
C35 O11 Ti2 123.7(3)
Ti1 O11 Ti2 94.21(12)
C26 O8 Ti2 130.8(3)
C26 O8 Ti1 126.0(3)
Ti2 O8 Ti1 95.91(12)
C1 O2 Ti2 133.9(3)
C1 O2 Ti1 124.5(3)
Ti2 O2 Ti1 87.08(11)
O7 Ti1 O6 103.64(14)
O7 Ti1 O1 95.53(14)
O6 Ti1 O1 95.91(14)
O7 Ti1 O11 100.80(13)
O6 Ti1 O11 152.96(14)
O1 Ti1 O11 93.04(12)
O7 Ti1 O8 104.70(13)
O6 Ti1 O8 90.33(13)
O1 Ti1 O8 156.79(13)
O11 Ti1 O8 72.31(12)
O7 Ti1 O2 168.53(13)
O6 Ti1 O2 87.61(13)
O1 Ti1 O2 80.90(12)
O11 Ti1 O2 68.68(11)
O8 Ti1 O2 77.05(11)
O9 Ti2 O10 102.86(16)
O9 Ti2 O3 92.25(15)
O10 Ti2 O3 94.92(16)
O9 Ti2 O8 105.51(15)
O10 Ti2 O8 90.24(14)
O3 Ti2 O8 159.93(13)
O9 Ti2 O11 96.46(15)
O10 Ti2 O11 157.05(14)
O3 Ti2 O11 96.60(14)
O8 Ti2 O11 72.57(12)
O9 Ti2 O2 163.57(15)
O10 Ti2 O2 92.50(14)
O3 Ti2 O2 80.51(13)
O8 Ti2 O2 79.90(12)
O11 Ti2 O2 70.01(11)
C15 O1 Ti1 121.5(3)
C21 O7 Ti1 146.1(3)
C16 O6 Ti1 136.3(3)
C3 O3 Ti2 138.2(3)
O1 C15 C14 118.4(4)
O1 C15 C9 120.9(4)
C14 C15 C9 120.6(4)
C1 C2 C8 120.9(4)
C1 C2 C3 121.7(4)
C8 C2 C3 117.3(4)
O2 C1 C2 121.5(4)
O2 C1 C9 114.8(4)
C2 C1 C9 123.6(4)
C15 C9 C10 118.0(4)
C15 C9 C1 117.9(4)
C10 C9 C1 124.1(4)
C31 O9 Ti2 146.2(5)
O3 C3 C4 117.4(5)
O3 C3 C2 123.3(4)
C4 C3 C2 119.3(4)
C12 C14 C15 119.6(5)
C12 C14 H14 120.2
C15 C14 H14 120.2
C37 O10 Ti2 158.2(11)
O7 C21 C22 112.5(4)
O7 C21 H21A 109.1
C22 C21 H21A 109.1
O7 C21 H21B 109.1
C22 C21 H21B 109.1
H21A C21 H21B 107.8
C7 C8 C2 122.4(5)
C7 C8 H8 118.8
C2 C8 H8 118.8
O6 C16 C17 112.9(4)
O6 C16 H16A 109.0
C17 C16 H16A 109.0
O6 C16 H16B 109.0
C17 C16 H16B 109.0
H16A C16 H16B 107.8
C25 C22 C23 110.6(5)
C25 C22 C21 109.7(5)
C23 C22 C21 110.0(4)
C25 C22 C24 110.3(5)
C23 C22 C24 109.5(5)
C21 C22 C24 106.7(5)
O5 C12 C14 123.6(4)
O5 C12 C11 115.7(4)
C14 C12 C11 120.7(5)
O4 C5 C4 125.2(5)
O4 C5 C7 113.9(5)
C4 C5 C7 120.9(5)
C11 C10 C9 121.7(5)
C11 C10 H10 119.2
C9 C10 H10 119.2
C35 C41 C42 109.7(4)
C35 C41 C44 109.6(4)
C42 C41 C44 109.6(4)
C35 C41 C43 107.2(4)
C42 C41 C43 110.7(4)
C44 C41 C43 110.0(4)
O11 C35 C41 112.6(4)
O11 C35 H35A 109.0
C41 C35 H35A 109.1
O11 C35 H35B 109.1
C41 C35 H35B 109.1
H35A C35 H35B 107.8
C19 C17 C20 111.1(6)
C19 C17 C16 109.6(4)
C20 C17 C16 109.3(5)
C19 C17 C18 110.0(5)
C20 C17 C18 110.2(5)
C16 C17 C18 106.4(4)
C10 C11 C12 119.4(5)
C10 C11 H11 120.3
C12 C11 H11 120.3
C41 C43 H43A 109.5
C41 C43 H43B 109.5
H43A C43 H43B 109.5
C41 C43 H43C 109.5
H43A C43 H43C 109.5
H43B C43 H43C 109.5
C41 C44 H44A 109.5
C41 C44 H44B 109.5
H44A C44 H44B 109.5
C41 C44 H44C 109.4
H44A C44 H44C 109.5
H44B C44 H44C 109.5
C8 C7 C5 119.3(5)
C8 C7 H7 120.3
C5 C7 H7 120.3
C5 C4 C3 120.6(5)
C5 C4 H4 119.7
C3 C4 H4 119.7
O5 C13 H13A 109.5
O5 C13 H13B 109.4
H13A C13 H13B 109.5
O5 C13 H13C 109.5
H13A C13 H13C 109.5
H13B C13 H13C 109.5
O4 C6 H6A 109.5
O4 C6 H6B 109.5
H6A C6 H6B 109.5
O4 C6 H6C 109.5
H6A C6 H6C 109.5
H6B C6 H6C 109.5
C17 C18 H18A 109.5
C17 C18 H18B 109.5
H18A C18 H18B 109.5
C17 C18 H18C 109.5
H18A C18 H18C 109.5
H18B C18 H18C 109.5
C22 C24 H24A 109.5
C22 C24 H24B 109.5
H24A C24 H24B 109.5
C22 C24 H24C 109.5
H24A C24 H24C 109.5
H24B C24 H24C 109.5
C22 C23 H23A 109.5
C22 C23 H23B 109.5
H23A C23 H23B 109.5
C22 C23 H23C 109.4
H23A C23 H23C 109.5
H23B C23 H23C 109.5
C45 C32 C33 94.5(18)
C45 C32 C31 109.6(13)
C33 C32 C31 112.2(10)
C45 C32 C34 106.2(11)
C33 C32 C34 117.1(12)
C31 C32 C34 114.9(7)
C17 C19 H19A 109.5
C17 C19 H19B 109.4
H19A C19 H19B 109.5
C17 C19 H19C 109.5
H19A C19 H19C 109.5
H19B C19 H19C 109.5
C41 C42 H42A 109.5
C41 C42 H42B 109.5
H42A C42 H42B 109.5
C41 C42 H42C 109.5
H42A C42 H42C 109.5
H42B C42 H42C 109.5
C17 C20 H20A 109.5
C17 C20 H20B 109.5
H20A C20 H20B 109.5
C17 C20 H20C 109.5
H20A C20 H20C 109.5
H20B C20 H20C 109.5
C22 C25 H25A 109.5
C22 C25 H25B 109.5
H25A C25 H25B 109.5
C22 C25 H25C 109.5
H25A C25 H25C 109.5
H25B C25 H25C 109.5
O9 C31 C32 118.6(6)
O9 C31 H31A 107.8
C32 C31 H31A 107.7
O9 C31 H31B 107.5
C32 C31 H31B 107.6
H31A C31 H31B 107.1
O8 C26 C27 113.8(4)
O8 C26 H26A 108.8
C27 C26 H26A 108.8
O8 C26 H26B 108.8
C27 C26 H26B 108.8
H26A C26 H26B 107.7
C28 C27 C30 112.5(9)
C28 C27 C29 109.8(7)
C30 C27 C29 107.3(6)
C28 C27 C26 109.0(5)
C30 C27 C26 109.4(6)
C29 C27 C26 108.8(5)
C27 C29 H29A 109.5
C27 C29 H29B 109.5
H29A C29 H29B 109.5
C27 C29 H29C 109.5
H29A C29 H29C 109.5
H29B C29 H29C 109.5
C27 C30 H30A 109.5
C27 C30 H30B 109.4
H30A C30 H30B 109.5
C27 C30 H30C 109.5
H30A C30 H30C 109.5
H30B C30 H30C 109.5
C27 C28 H28A 109.5
C27 C28 H28B 109.5
H28A C28 H28B 109.5
C27 C28 H28C 109.5
H28A C28 H28C 109.5
H28B C28 H28C 109.5
C32 C34 H34A 109.6
C32 C34 H34B 109.3
H34A C34 H34B 109.5
C32 C34 H34C 109.5
H34A C34 H34C 109.5
H34B C34 H34C 109.5
C32 C45 H45A 109.0
C32 C45 H45B 110.5
H45A C45 H45B 109.0
C32 C45 H45C 110.1
H45A C45 H45C 109.2
H45B C45 H45C 109.1
C32 C33 H33A 116.1
C32 C33 H33B 115.5
H33A C33 H33B 102.4
C32 C33 H33C 115.6
H33A C33 H33C 102.6
H33B C33 H33C 102.7
C37 C40 C38 102.2(11)
C37 C40 C39 111(2)
C38 C40 C39 111(2)
C37 C40 C36 119.3(15)
C38 C40 C36 114.8(15)
C39 C40 C36 98.6(12)
O10 C37 C40 148(2)
O10 C37 H37A 99.5
C40 C37 H37A 99.5
O10 C37 H37B 99.8
C40 C37 H37B 99.8
H37A C37 H37B 104.2
C40 C36 H36A 110.5
C40 C36 H36B 111.0
H36A C36 H36B 107.7
C40 C36 H36C 112.1
H36A C36 H36C 108.0
H36B C36 H36C 107.4
C40 C38 H38A 111.2
C40 C38 H38B 112.3
H38A C38 H38B 107.2
C40 C38 H38C 112.2
H38A C38 H38C 106.7
H38B C38 H38C 106.8
C40 C39 H39A 113.7
C40 C39 H39B 113.9
H39A C39 H39B 105.1
C40 C39 H39C 112.8
H39A C39 H39C 105.4
H39B C39 H39C 105.0

loop_
_geom_bond_atom_site_label_1
_geom_bond_atom_site_label_2
_geom_bond_distance
O4 C5 1.352(6)
O4 C6 1.442(7)
O5 C12 1.371(6)
O5 C13 1.427(6)
O11 C35 1.434(5)
O11 Ti1 2.050(3)
O11 Ti2 2.074(3)
O8 C26 1.433(5)
O8 Ti2 2.015(3)
O8 Ti1 2.053(3)
O2 C1 1.288(5)
O2 Ti2 2.148(3)
O2 Ti1 2.236(3)
Ti1 O7 1.772(3)
Ti1 O6 1.816(3)
Ti1 O1 1.918(3)
Ti2 O9 1.780(3)
Ti2 O10 1.802(3)
Ti2 O3 1.934(3)
O1 C15 1.343(5)
O7 C21 1.412(5)
O6 C16 1.422(5)
O3 C3 1.312(6)
C15 C14 1.391(6)
C15 C9 1.404(6)
C2 C1 1.417(6)
C2 C8 1.422(7)
C2 C3 1.429(7)
C1 C9 1.479(6)
C9 C10 1.408(6)
O9 C31 1.392(8)
C3 C4 1.409(7)
C14 C12 1.382(7)
C14 H14 0.9500
O10 C37 1.198(12)
C21 C22 1.531(7)
C21 H21A 0.9900
C21 H21B 0.9900
C8 C7 1.359(7)
C8 H8 0.9500
C16 C17 1.527(7)
C16 H16A 0.9900
C16 H16B 0.9900
C22 C25 1.519(8)
C22 C23 1.527(8)
C22 C24 1.532(8)
C12 C11 1.399(7)
C5 C4 1.372(7)
C5 C7 1.402(8)
C10 C11 1.363(7)
C10 H10 0.9500
C41 C35 1.524(7)
C41 C42 1.522(7)
C41 C44 1.526(7)
C41 C43 1.530(7)
C35 H35A 0.9900
C35 H35B 0.9900
C17 C19 1.512(8)
C17 C20 1.523(8)
C17 C18 1.536(8)
C11 H11 0.9500
C43 H43A 0.9800
C43 H43B 0.9800
C43 H43C 0.9800
C44 H44A 0.9800
C44 H44B 0.9800
C44 H44C 0.9800
C7 H7 0.9500
C4 H4 0.9500
C13 H13A 0.9800
C13 H13B 0.9800
C13 H13C 0.9800
C6 H6A 0.9800
C6 H6B 0.9800
C6 H6C 0.9800
C18 H18A 0.9800
C18 H18B 0.9800
C18 H18C 0.9800
C24 H24A 0.9800
C24 H24B 0.9800
C24 H24C 0.9800
C23 H23A 0.9800
C23 H23B 0.9800
C23 H23C 0.9800
C32 C45 1.393(18)
C32 C33 1.397(16)
C32 C31 1.422(9)
C32 C34 1.470(10)
C19 H19A 0.9800
C19 H19B 0.9800
C19 H19C 0.9800
C42 H42A 0.9800
C42 H42B 0.9800
C42 H42C 0.9800
C20 H20A 0.9800
C20 H20B 0.9800
C20 H20C 0.9800
C25 H25A 0.9800
C25 H25B 0.9800
C25 H25C 0.9800
C31 H31A 0.9900
C31 H31B 0.9900
C26 C27 1.520(7)
C26 H26A 0.9900
C26 H26B 0.9900
C27 C28 1.467(9)
C27 C30 1.492(10)
C27 C29 1.494(8)
C29 H29A 0.9800
C29 H29B 0.9800
C29 H29C 0.9800
C30 H30A 0.9800
C30 H30B 0.9800
C30 H30C 0.9800
C28 H28A 0.9800
C28 H28B 0.9800
C28 H28C 0.9800
C34 H34A 0.9800
C34 H34B 0.9800
C34 H34C 0.9800
C45 H45A 0.9830
C45 H45B 0.9835
C45 H45C 0.9834
C33 H33A 1.0385
C33 H33B 1.0358
C33 H33C 1.0362
C40 C37 1.309(13)
C40 C38 1.344(16)
C40 C39 1.363(17)
C40 C36 1.412(16)
C37 H37A 0.9900
C37 H37B 0.9900
C36 H36A 0.9948
C36 H36B 0.9956
C36 H36C 0.9974
C38 H38A 1.0000
C38 H38B 1.0022
C38 H38C 1.0020
C39 H39A 1.0164
C39 H39B 1.0170
C39 H39C 1.0136
